data_1519894
loop_
_publ_author_name
'Coles, Simon J.'
'Hursthouse, Michael B.'
'Taylor, P. G.'

_publ_section_title
;
 C14H15Cl5N2O2Si
;
_journal_name_full 'Crystal Structure Report Archive'
_journal_page_first 616
_journal_year 2008
_chemical_formula_sum 'C14 H15 Cl5 N2 O2 Si'
_chemical_formula_weight 448.62
_space_group_IT_number 2
_symmetry_cell_setting triclinic
_symmetry_space_group_name_Hall '-P 1'
_symmetry_space_group_name_H-M 'P -1'
_atom_sites_solution_hydrogens geom
_atom_sites_solution_primary direct
_atom_sites_solution_secondary difmap
_cell_angle_alpha 79.319(2)
_cell_angle_beta 73.438(2)
_cell_angle_gamma 73.223(2)
_cell_formula_units_Z 2
_cell_length_a 7.6668(2)
_cell_length_b 10.8424(4)
_cell_length_c 12.6410(5)
_cell_measurement_reflns_used 24844
_cell_measurement_temperature 120(2)
_cell_measurement_theta_max 27.48
_cell_measurement_theta_min 2.91
_cell_volume 958.23(6)
_computing_cell_refinement 'DENZO, COLLECT'
_computing_data_reduction 'DENZO, COLLECT'
_computing_molecular_graphics 'PLATON (Spek, 2003)'
_computing_structure_refinement 'SHELXL-97 (Sheldrick, 1997)'
_computing_structure_solution 'Sheldrick, G.M. (2008). Acta Cryst. A64, 112-1'
_diffrn_ambient_temperature 120(2)
_diffrn_detector_area_resol_mean 9.091
_diffrn_measured_fraction_theta_full 0.997
_diffrn_measured_fraction_theta_max 0.997
_diffrn_measurement_device_type 'Bruker-Nonius KappaCCD Area Detector'
_diffrn_measurement_method '\f and \w scans'
_diffrn_radiation_monochromator graphite
_diffrn_radiation_source 'Bruker-Nonius FR591 rotating anode'
_diffrn_radiation_type MoK\a
_diffrn_radiation_wavelength 0.71073
_diffrn_reflns_av_R_equivalents 0.0413
_diffrn_reflns_av_sigmaI/netI 0.0369
_diffrn_reflns_limit_h_max 9
_diffrn_reflns_limit_h_min -9
_diffrn_reflns_limit_k_max 14
_diffrn_reflns_limit_k_min -14
_diffrn_reflns_limit_l_max 16
_diffrn_reflns_limit_l_min -16
_diffrn_reflns_number 19471
_diffrn_reflns_theta_full 27.50
_diffrn_reflns_theta_max 27.50
_diffrn_reflns_theta_min 2.95
_exptl_absorpt_coefficient_mu 0.830
_exptl_absorpt_correction_T_max 0.8516
_exptl_absorpt_correction_T_min 0.6583
_exptl_absorpt_correction_type multi-scan
_exptl_absorpt_process_details 'SADABS V2.10 (Sheldrick, G.M., 2003)'
_exptl_crystal_colour colourless
_exptl_crystal_density_diffrn 1.555
_exptl_crystal_density_method 'not measured'
_exptl_crystal_description block
_exptl_crystal_F_000 456
_exptl_crystal_size_max 0.55
_exptl_crystal_size_mid 0.20
_exptl_crystal_size_min 0.20
_refine_diff_density_max 0.365
_refine_diff_density_min -0.598
_refine_diff_density_rms 0.074
_refine_ls_extinction_method none
_refine_ls_goodness_of_fit_ref 1.025
_refine_ls_hydrogen_treatment mixed
_refine_ls_matrix_type full
_refine_ls_number_parameters 222
_refine_ls_number_reflns 4386
_refine_ls_number_restraints 0
_refine_ls_restrained_S_all 1.025
_refine_ls_R_factor_all 0.0504
_refine_ls_R_factor_gt 0.0383
_refine_ls_shift/su_max 0.009
_refine_ls_shift/su_mean 0.000
_refine_ls_structure_factor_coef Fsqd
_refine_ls_weighting_details 'calc w=1/[\s^2^(Fo^2^)+(0.0443P)^2^+0.9920P] where P=(Fo^2^+2Fc^2^)/3'
_refine_ls_weighting_scheme calc
_refine_ls_wR_factor_gt 0.0932
_refine_ls_wR_factor_ref 0.0992
_reflns_number_gt 3655
_reflns_number_total 4386
_reflns_threshold_expression >2sigma(I)
_cod_data_source_file eCrystal-616.cif
_cod_data_source_block 2008src1016
_cod_depositor_comments
;
Citation :
Coles, Simon J. and Hursthouse, Michael B. and Taylor, P. G. (2008) 
University of Southampton, Crystal Structure Report Archive. 
(doi:10.5258/ecrystals/616)

More at:
http://ecrystals.chem.soton.ac.uk/616/

The following automatic conversions were performed:

'_symmetry_cell_setting' value 'Triclinic' changed to 'triclinic'
according to the built-in table from CIF Core dictionary named
'cif_core.dic' version 2.4.1 from 2010-06-29.

Automatic conversion script
Id: cif_fix_values 3392 2015-05-12 13:50:21Z andrius 
;
_cod_original_cell_volume 958.24(6)
_cod_original_sg_symbol_H-M P-1
_cod_database_code 1519894

loop_
_symmetry_equiv_pos_as_xyz
'x, y, z'
'-x, -y, -z'

loop_
_atom_site_label
_atom_site_type_symbol
_atom_site_fract_x
_atom_site_fract_y
_atom_site_fract_z
_atom_site_U_iso_or_equiv
_atom_site_adp_type
_atom_site_occupancy
_atom_site_symmetry_multiplicity
_atom_site_calc_flag
_atom_site_refinement_flags
_atom_site_disorder_assembly
_atom_site_disorder_group
C1 C -0.0800(3) 0.7749(2) -0.31370(17) 0.0170(4) Uani 1 1 d . . .
H1A H -0.0488 0.8590 -0.3207 0.020 Uiso 1 1 calc R . .
H1B H 0.0335 0.7120 -0.3502 0.020 Uiso 1 1 calc R . .
C2 C -0.2281(3) 0.8293(2) -0.47609(17) 0.0171(4) Uani 1 1 d . . .
C3 C -0.3787(3) 0.8434(2) -0.51824(18) 0.0215(5) Uani 1 1 d . . .
H3 H -0.3715 0.8686 -0.5952 0.026 Uiso 1 1 calc R . .
C4 C -0.5445(3) 0.8197(2) -0.44513(19) 0.0220(5) Uani 1 1 d . . .
H4 H -0.6510 0.8290 -0.4729 0.026 Uiso 1 1 calc R . .
C5 C -0.5550(3) 0.7834(2) -0.33431(19) 0.0204(4) Uani 1 1 d . . .
H5 H -0.6684 0.7686 -0.2852 0.024 Uiso 1 1 calc R . .
C6 C -0.3973(3) 0.7683(2) -0.29416(17) 0.0174(4) Uani 1 1 d . . .
C7 C -0.1135(3) 0.5353(2) -0.1241(2) 0.0262(5) Uani 1 1 d . . .
H7A H -0.1659 0.5161 -0.0444 0.039 Uiso 1 1 calc R . .
H7B H 0.0225 0.4973 -0.1422 0.039 Uiso 1 1 calc R . .
H7C H -0.1720 0.4983 -0.1661 0.039 Uiso 1 1 calc R . .
C8 C -0.2834(3) 0.8214(2) -0.04593(17) 0.0199(4) Uani 1 1 d . . .
H8A H -0.3437 0.9092 -0.0765 0.024 Uiso 1 1 calc R . .
H8B H -0.3816 0.7846 0.0089 0.024 Uiso 1 1 calc R . .
C9 C 0.0410(3) 0.7780(2) -0.04852(17) 0.0171(4) Uani 1 1 d . . .
C10 C 0.1901(3) 0.7822(2) -0.00665(19) 0.0222(5) Uani 1 1 d . . .
H10 H 0.3167 0.7478 -0.0444 0.027 Uiso 1 1 calc R . .
C11 C 0.1493(3) 0.8369(2) 0.08980(19) 0.0248(5) Uani 1 1 d . . .
H11 H 0.2489 0.8407 0.1188 0.030 Uiso 1 1 calc R . .
C12 C -0.0371(4) 0.8872(2) 0.14605(19) 0.0269(5) Uani 1 1 d . . .
H12 H -0.0643 0.9247 0.2130 0.032 Uiso 1 1 calc R . .
C13 C -0.1798(3) 0.8818(2) 0.10356(19) 0.0247(5) Uani 1 1 d . . .
H13 H -0.3069 0.9153 0.1410 0.030 Uiso 1 1 calc R . .
C14 C -0.4607(4) 0.3999(3) -0.2947(2) 0.0343(6) Uani 1 1 d . . .
N1 N -0.2353(2) 0.79027(16) -0.36623(14) 0.0149(3) Uani 1 1 d . . .
N2 N -0.1387(2) 0.82816(17) 0.00761(14) 0.0175(4) Uani 1 1 d . . .
O1 O -0.3911(2) 0.73334(15) -0.19138(12) 0.0204(3) Uani 1 1 d . . .
O2 O 0.0614(2) 0.72880(15) -0.13865(12) 0.0192(3) Uani 1 1 d . . .
Si1 Si -0.16127(8) 0.71392(6) -0.16169(5) 0.01689(14) Uani 1 1 d . . .
Cl1 Cl -0.02190(7) 0.86179(5) -0.55766(4) 0.02089(13) Uani 1 1 d . . .
Cl2 Cl -0.36419(7) 1.07634(5) -0.27311(4) 0.01959(13) Uani 1 1 d . . .
Cl3 Cl -0.54362(10) 0.44762(7) -0.15916(6) 0.03906(17) Uani 1 1 d . . .
Cl4 Cl -0.26223(10) 0.45858(7) -0.36804(6) 0.04118(18) Uani 1 1 d . . .
Cl5 Cl -0.35819(11) 0.54407(8) -0.63469(7) 0.04602(19) Uani 1 1 d . . .
H4A H -0.418(4) 0.307(3) -0.296(2) 0.038(8) Uiso 1 1 d . . .

loop_
_atom_site_aniso_label
_atom_site_aniso_U_11
_atom_site_aniso_U_22
_atom_site_aniso_U_33
_atom_site_aniso_U_23
_atom_site_aniso_U_13
_atom_site_aniso_U_12
C1 0.0149(10) 0.0212(11) 0.0162(10) -0.0003(8) -0.0074(8) -0.0042(8)
C2 0.0205(10) 0.0154(10) 0.0161(10) -0.0028(8) -0.0046(8) -0.0048(8)
C3 0.0263(11) 0.0226(11) 0.0180(11) -0.0011(9) -0.0111(9) -0.0048(9)
C4 0.0225(11) 0.0225(11) 0.0255(12) -0.0024(9) -0.0136(9) -0.0051(9)
C5 0.0174(10) 0.0225(11) 0.0237(11) -0.0019(9) -0.0073(9) -0.0069(8)
C6 0.0212(10) 0.0157(10) 0.0166(10) -0.0005(8) -0.0061(8) -0.0061(8)
C7 0.0317(13) 0.0252(12) 0.0265(12) 0.0056(10) -0.0161(10) -0.0108(10)
C8 0.0174(10) 0.0274(12) 0.0156(10) 0.0024(9) -0.0070(8) -0.0069(8)
C9 0.0190(10) 0.0181(10) 0.0156(10) 0.0022(8) -0.0071(8) -0.0067(8)
C10 0.0216(11) 0.0258(12) 0.0214(11) 0.0013(9) -0.0106(9) -0.0066(9)
C11 0.0296(12) 0.0295(12) 0.0213(11) 0.0010(9) -0.0153(10) -0.0098(9)
C12 0.0364(13) 0.0301(13) 0.0165(11) -0.0025(9) -0.0100(10) -0.0086(10)
C13 0.0274(12) 0.0299(12) 0.0157(10) -0.0027(9) -0.0046(9) -0.0061(9)
C14 0.0424(15) 0.0211(13) 0.0402(15) -0.0044(11) -0.0165(12) -0.0026(11)
N1 0.0168(8) 0.0148(8) 0.0151(8) -0.0011(7) -0.0077(7) -0.0036(6)
N2 0.0181(9) 0.0219(9) 0.0138(8) 0.0009(7) -0.0068(7) -0.0059(7)
O1 0.0193(7) 0.0292(8) 0.0151(7) 0.0024(6) -0.0063(6) -0.0109(6)
O2 0.0152(7) 0.0262(8) 0.0174(7) -0.0037(6) -0.0059(6) -0.0045(6)
Si1 0.0175(3) 0.0207(3) 0.0146(3) 0.0012(2) -0.0070(2) -0.0070(2)
Cl1 0.0214(3) 0.0267(3) 0.0149(2) -0.0011(2) -0.00398(19) -0.0077(2)
Cl2 0.0206(3) 0.0194(3) 0.0196(3) -0.00212(19) -0.00734(19) -0.00387(19)
Cl3 0.0485(4) 0.0356(4) 0.0344(4) -0.0034(3) -0.0130(3) -0.0101(3)
Cl4 0.0393(4) 0.0343(4) 0.0463(4) -0.0084(3) -0.0076(3) -0.0041(3)
Cl5 0.0510(4) 0.0479(4) 0.0459(4) -0.0056(3) -0.0235(3) -0.0110(3)

loop_
_atom_type_symbol
_atom_type_description
_atom_type_scat_dispersion_real
_atom_type_scat_dispersion_imag
_atom_type_scat_source
C C 0.0033 0.0016 'International Tables Vol C Tables 4.2.6.8 and 6.1.1.4'
H H 0.0000 0.0000 'International Tables Vol C Tables 4.2.6.8 and 6.1.1.4'
N N 0.0061 0.0033 'International Tables Vol C Tables 4.2.6.8 and 6.1.1.4'
O O 0.0106 0.0060 'International Tables Vol C Tables 4.2.6.8 and 6.1.1.4'
Si Si 0.0817 0.0704 'International Tables Vol C Tables 4.2.6.8 and 6.1.1.4'
Cl Cl 0.1484 0.1585 'International Tables Vol C Tables 4.2.6.8 and 6.1.1.4'

loop_
_geom_angle_atom_site_label_1
_geom_angle_atom_site_label_2
_geom_angle_atom_site_label_3
_geom_angle
_geom_angle_site_symmetry_1
_geom_angle_site_symmetry_3
N1 C1 Si1 107.44(13) . .
C3 C2 N1 121.41(19) . .
C3 C2 Cl1 121.84(17) . .
N1 C2 Cl1 116.74(15) . .
C2 C3 C4 118.3(2) . .
C5 C4 C3 120.9(2) . .
C4 C5 C6 119.3(2) . .
O1 C6 N1 116.08(18) . .
O1 C6 C5 124.47(19) . .
N1 C6 C5 119.46(19) . .
N2 C8 Si1 107.37(14) . .
O2 C9 N2 116.40(18) . .
O2 C9 C10 124.5(2) . .
N2 C9 C10 119.1(2) . .
C11 C10 C9 118.7(2) . .
C10 C11 C12 120.8(2) . .
C13 C12 C11 119.3(2) . .
N2 C13 C12 119.7(2) . .
Cl5 C14 Cl4 111.01(15) 2_464 .
Cl5 C14 Cl3 109.89(15) 2_464 .
Cl4 C14 Cl3 110.51(15) . .
C2 N1 C6 120.61(17) . .
C2 N1 C1 124.78(17) . .
C6 N1 C1 114.53(16) . .
C13 N2 C9 122.36(19) . .
C13 N2 C8 123.36(18) . .
C9 N2 C8 114.26(17) . .
C6 O1 Si1 115.61(13) . .
C9 O2 Si1 114.64(13) . .
O1 Si1 C7 95.80(9) . .
O1 Si1 O2 168.99(7) . .
C7 Si1 O2 95.21(9) . .
O1 Si1 C8 89.38(8) . .
C7 Si1 C8 117.99(11) . .
O2 Si1 C8 85.35(8) . .
O1 Si1 C1 86.06(8) . .
C7 Si1 C1 117.15(11) . .
O2 Si1 C1 89.02(8) . .
C8 Si1 C1 124.85(10) . .

loop_
_geom_bond_atom_site_label_1
_geom_bond_atom_site_label_2
_geom_bond_distance
_geom_bond_site_symmetry_2
C1 N1 1.477(2) .
C1 Si1 1.898(2) .
C2 C3 1.364(3) .
C2 N1 1.365(3) .
C2 Cl1 1.716(2) .
C3 C4 1.403(3) .
C4 C5 1.369(3) .
C5 C6 1.397(3) .
C6 O1 1.295(3) .
C6 N1 1.369(3) .
C7 Si1 1.860(2) .
C8 N2 1.479(3) .
C8 Si1 1.897(2) .
C9 O2 1.297(3) .
C9 N2 1.360(3) .
C9 C10 1.405(3) .
C10 C11 1.371(3) .
C11 C12 1.400(4) .
C12 C13 1.368(3) .
C13 N2 1.359(3) .
C14 Cl5 1.764(3) 2_464
C14 Cl4 1.765(3) .
C14 Cl3 1.767(3) .
O1 Si1 1.8505(15) .
O2 Si1 1.8671(15) .
Cl5 C14 1.764(3) 2_464
